data_7229881
loop_
_publ_author_name
'Kalaiarasi, G.'
'Jeya Rajkumar, S. Rex'
'Dharani, S.'
'Ma\/lecki, J. G.'
'Prabhakaran, R.'

_publ_section_title
;
 An investigation on 3-acetyl-7-methoxy-coumarin Schiff bases and their
 Ru(ii) metallates with potent antiproliferative activity and enhanced LDH
 and NO release
;
_journal_issue 3
_journal_name_full 'RSC Advances'
_journal_page_first 1539
_journal_paper_doi 10.1039/C7RA12104K
_journal_volume 8
_journal_year 2018
_chemical_formula_moiety 'C51 H43 N3 O4 P2 Ru S'
_chemical_formula_sum 'C51 H43 N3 O4 P2 Ru S'
_chemical_formula_weight 956.95
_chemical_name_systematic
;
 ?
;
_space_group_crystal_system triclinic
_space_group_IT_number 2
_space_group_name_Hall '-P 1'
_space_group_name_H-M_alt 'P -1'
_symmetry_space_group_name_Hall '-P 1'
_symmetry_space_group_name_H-M 'P -1'
_atom_sites_solution_hydrogens geom
_audit_creation_date 2017-04-14
_audit_creation_method
;
Olex2 1.2
(compiled 2017.03.28 svn.r3405 for OlexSys, GUI svn.r5335)
;
_audit_update_record
;
2017-10-16 deposited with the CCDC.
2017-12-18 downloaded from the CCDC.
;
_cell_angle_alpha 82.857(4)
_cell_angle_beta 79.550(5)
_cell_angle_gamma 65.934(5)
_cell_formula_units_Z 2
_cell_length_a 12.2016(7)
_cell_length_b 13.4519(7)
_cell_length_c 15.1541(9)
_cell_measurement_reflns_used 8195
_cell_measurement_temperature 295(2)
_cell_measurement_theta_max 28.7570
_cell_measurement_theta_min 3.6050
_cell_volume 2229.9(2)
_computing_cell_refinement 'CrysAlisPro 1.171.38.46 (Rigaku OD, 2015)'
_computing_data_collection 'CrysAlisPro 1.171.38.46 (Rigaku OD, 2015)'
_computing_data_reduction 'CrysAlisPro 1.171.38.46 (Rigaku OD, 2015)'
_computing_molecular_graphics 'Olex2 (Dolomanov et al., 2009)'
_computing_publication_material 'Olex2 (Dolomanov et al., 2009)'
_computing_structure_refinement 'ShelXL (Sheldrick, 2015)'
_computing_structure_solution 'ShelXS (Sheldrick, 2008)'
_diffrn_ambient_temperature 295(2)
_diffrn_detector 'CCD plate'
_diffrn_detector_area_resol_mean 10.4015
_diffrn_detector_type Atlas
_diffrn_measured_fraction_theta_full 0.998
_diffrn_measured_fraction_theta_max 0.863
_diffrn_measurement_details
;
List of Runs (angles in degrees, time in seconds):

  # Type    Start    End  Width  t~exp~   \w     \q     \k     \f   Frames
#--------------------------------------------------------------------------
  1  \w    -18.00  83.00   1.00   14.66    --    9.90  57.00  30.00  101
  2  \w    -79.00 -34.00   1.00   14.66    --    9.90-179.00   0.00   45
  3  \w    -15.00  84.00   1.00   14.66    --    9.90  38.00 120.00   99
  4  \w    -42.00  46.00   1.00   14.66    --    9.90 -19.00  90.00   88
  5  \w    -62.00  38.00   1.00   14.66    --    9.90 -57.00-120.00  100
;
_diffrn_measurement_device 'four-circle diffractometer'
_diffrn_measurement_device_type 'Xcalibur, Atlas, Gemini ultra'
_diffrn_measurement_method '\w scans'
_diffrn_orient_matrix_type 'CrysAlisPro convention (1999,Acta A55,543-557)'
_diffrn_orient_matrix_UB_11 -0.0052519000
_diffrn_orient_matrix_UB_12 -0.0186298000
_diffrn_orient_matrix_UB_13 -0.0401925000
_diffrn_orient_matrix_UB_21 0.0376484000
_diffrn_orient_matrix_UB_22 -0.0540145000
_diffrn_orient_matrix_UB_23 0.0130563000
_diffrn_orient_matrix_UB_31 -0.0519080000
_diffrn_orient_matrix_UB_32 -0.0089882000
_diffrn_orient_matrix_UB_33 0.0220580000
_diffrn_radiation_monochromator graphite
_diffrn_radiation_probe x-ray
_diffrn_radiation_type MoK\a
_diffrn_radiation_wavelength 0.71073
_diffrn_reflns_av_R_equivalents 0.0673
_diffrn_reflns_av_unetI/netI 0.0757
_diffrn_reflns_Laue_measured_fraction_full 0.998
_diffrn_reflns_Laue_measured_fraction_max 0.863
_diffrn_reflns_limit_h_max 16
_diffrn_reflns_limit_h_min -15
_diffrn_reflns_limit_k_max 18
_diffrn_reflns_limit_k_min -17
_diffrn_reflns_limit_l_max 19
_diffrn_reflns_limit_l_min -18
_diffrn_reflns_number 25810
_diffrn_reflns_point_group_measured_fraction_full 0.998
_diffrn_reflns_point_group_measured_fraction_max 0.863
_diffrn_reflns_theta_full 25.242
_diffrn_reflns_theta_max 29.355
_diffrn_reflns_theta_min 3.323
_diffrn_source 'fine-focus sealed X-ray tube'
_diffrn_source_type 'Enhance (Mo) X-ray Source'
_exptl_absorpt_coefficient_mu 0.520
_exptl_absorpt_correction_T_max 1.00000
_exptl_absorpt_correction_T_min 0.55938
_exptl_absorpt_correction_type multi-scan
_exptl_absorpt_process_details
;
CrysAlisPro 1.171.38.46 (Rigaku Oxford Diffraction, 2015)
Empirical absorption correction using spherical harmonics,
 implemented in SCALE3 ABSPACK scaling algorithm.
;
_exptl_crystal_colour violet
_exptl_crystal_colour_primary violet
_exptl_crystal_density_diffrn 1.425
_exptl_crystal_description plate
_exptl_crystal_F_000 984
_exptl_crystal_size_max 0.26
_exptl_crystal_size_mid 0.22
_exptl_crystal_size_min 0.08
_refine_diff_density_max 2.048
_refine_diff_density_min -1.898
_refine_diff_density_rms 0.180
_refine_ls_extinction_method none
_refine_ls_goodness_of_fit_ref 1.092
_refine_ls_hydrogen_treatment constr
_refine_ls_matrix_type full
_refine_ls_number_parameters 562
_refine_ls_number_reflns 10577
_refine_ls_number_restraints 0
_refine_ls_restrained_S_all 1.092
_refine_ls_R_factor_all 0.1085
_refine_ls_R_factor_gt 0.0839
_refine_ls_shift/su_max 0.001
_refine_ls_shift/su_mean 0.000
_refine_ls_structure_factor_coef Fsqd
_refine_ls_weighting_details 'w=1/[\s^2^(Fo^2^)+(0.0982P)^2^] where P=(Fo^2^+2Fc^2^)/3'
_refine_ls_weighting_scheme calc
_refine_ls_wR_factor_gt 0.2024
_refine_ls_wR_factor_ref 0.2330
_reflns_Friedel_coverage 0.000
_reflns_number_gt 7740
_reflns_number_total 10577
_reflns_threshold_expression 'I > 2\s(I)'
_cod_data_source_file c7ra12104k2.cif
_cod_data_source_block ruh7a3
_cod_database_code 7229881
_shelxl_version_number 2014-3
_shelx_space_group_comment
;
The symmetry employed for this shelxl refinement is uniquely defined
by the following loop, which should always be used as a source of
symmetry information in preference to the above space-group names.
They are only intended as comments.
;
_reflns_odcompleteness_completeness 99.78
_reflns_odcompleteness_iscentric 1
_reflns_odcompleteness_theta 26.32
_olex2_refinement_description
;
1. Fixed Uiso
 At 1.2 times of:
  All C(H) groups, All N(H) groups
 At 1.5 times of:
  All C(H,H,H) groups
2.a Aromatic/amide H refined with riding coordinates:
 N3(H3), C7(H7), C8(H8), C10(H10), C17(H17), C18(H18), C19(H19), C20(H20),
 C21(H21), C23(H23), C24(H24), C25(H25), C26(H26), C27(H27), C29(H29), C30(H30),
  C31(H31), C32(H32), C33(H33), C35(H35), C36(H36), C37(H37), C38(H38),
 C39(H39), C41(H41), C42(H42), C43(H43), C44(H44), C45(H45), C47(H47), C48(H48),
  C49(H49), C50(H50), C51(H51)
2.b Idealised Me refined as rotating group:
 C13(H13A,H13B,H13C), C14(H14A,H14B,H14C), C15(H15A,H15B,H15C)
;
_olex2_submission_special_instructions 'No special instructions were received'
_oxdiff_exptl_absorpt_empirical_details
;
Empirical correction (ABSPACK) includes:
- Absorption correction using spherical harmonics
- Frame scaling
;
_oxdiff_exptl_absorpt_empirical_full_max 1.352
_oxdiff_exptl_absorpt_empirical_full_min 0.687

loop_
_space_group_symop_operation_xyz
'x, y, z'
'-x, -y, -z'

loop_
_atom_site_label
_atom_site_type_symbol
_atom_site_fract_x
_atom_site_fract_y
_atom_site_fract_z
_atom_site_U_iso_or_equiv
_atom_site_adp_type
_atom_site_occupancy
_atom_site_site_symmetry_order
_atom_site_calc_flag
_atom_site_refinement_flags_posn
Ru1 Ru 0.91333(3) 0.67377(2) 0.72742(2) 0.03590(15) Uani 1 1 d .
S1 S 0.98484(11) 0.57349(9) 0.86598(7) 0.0464(3) Uani 1 1 d .
P1 P 1.10660(11) 0.68191(9) 0.69345(8) 0.0408(3) Uani 1 1 d .
P2 P 0.73170(10) 0.64300(9) 0.77238(7) 0.0387(3) Uani 1 1 d .
O1 O 1.0007(4) 0.4965(3) 0.5977(2) 0.0667(10) Uani 1 1 d .
O2 O 0.5986(4) 1.0787(3) 0.6976(3) 0.0763(12) Uani 1 1 d .
O3 O 0.6489(3) 0.9971(3) 0.5715(2) 0.0586(9) Uani 1 1 d .
O4 O 0.7684(4) 0.8610(3) 0.2795(2) 0.0690(11) Uani 1 1 d .
N1 N 0.8464(3) 0.7993(3) 0.8155(2) 0.0374(8) Uani 1 1 d .
N2 N 0.8649(4) 0.7882(3) 0.9045(2) 0.0469(9) Uani 1 1 d .
N3 N 0.9407(4) 0.6688(4) 1.0182(3) 0.0591(11) Uani 1 1 d .
H3 H 0.9876 0.6051 1.0368 0.071 Uiso 1 1 calc R
C1 C 0.9669(4) 0.5653(3) 0.6466(3) 0.0402(9) Uani 1 1 d .
C2 C 0.9246(4) 0.6873(4) 0.9317(3) 0.0451(10) Uani 1 1 d .
C3 C 0.7789(4) 0.8975(4) 0.7863(3) 0.0432(10) Uani 1 1 d .
C4 C 0.7587(4) 0.9028(3) 0.6934(3) 0.0416(10) Uani 1 1 d .
C5 C 0.8239(4) 0.8080(3) 0.6456(3) 0.0362(9) Uani 1 1 d .
C6 C 0.8114(4) 0.8201(3) 0.5516(3) 0.0421(10) Uani 1 1 d .
C7 C 0.8832(5) 0.7439(4) 0.4871(3) 0.0496(11) Uani 1 1 d .
H7 H 0.9438 0.6796 0.5055 0.060 Uiso 1 1 calc R
C8 C 0.8676(5) 0.7605(4) 0.3990(3) 0.0545(12) Uani 1 1 d .
H8 H 0.9185 0.7086 0.3585 0.065 Uiso 1 1 calc R
C9 C 0.7772(5) 0.8533(4) 0.3692(3) 0.0539(12) Uani 1 1 d .
C10 C 0.7025(5) 0.9312(4) 0.4285(3) 0.0544(12) Uani 1 1 d .
H10 H 0.6402 0.9937 0.4096 0.065 Uiso 1 1 calc R
C11 C 0.7231(4) 0.9137(3) 0.5177(3) 0.0455(10) Uani 1 1 d .
C12 C 0.6673(5) 0.9981(4) 0.6581(3) 0.0515(11) Uani 1 1 d .
C13 C 0.7327(6) 0.9923(4) 0.8449(4) 0.0626(14) Uani 1 1 d .
H13A H 0.6587 0.9958 0.8820 0.094 Uiso 1 1 calc GR
H13B H 0.7176 1.0585 0.8079 0.094 Uiso 1 1 calc GR
H13C H 0.7921 0.9833 0.8823 0.094 Uiso 1 1 calc GR
C14 C 0.8805(6) 0.7544(5) 1.0810(4) 0.0748(17) Uani 1 1 d .
H14A H 0.9116 0.8103 1.0651 0.112 Uiso 1 1 calc GR
H14B H 0.8952 0.7245 1.1407 0.112 Uiso 1 1 calc GR
H14C H 0.7949 0.7850 1.0787 0.112 Uiso 1 1 calc GR
C15 C 0.6725(7) 0.9502(6) 0.2466(4) 0.085(2) Uani 1 1 d .
H15A H 0.6791 0.9468 0.1828 0.127 Uiso 1 1 calc GR
H15B H 0.6762 1.0169 0.2592 0.127 Uiso 1 1 calc GR
H15C H 0.5966 0.9479 0.2753 0.127 Uiso 1 1 calc GR
C16 C 1.1337(5) 0.7590(5) 0.7724(4) 0.0568(13) Uani 1 1 d .
C17 C 1.2115(7) 0.7051(7) 0.8358(4) 0.084(2) Uani 1 1 d .
H17 H 1.2545 0.6300 0.8349 0.101 Uiso 1 1 calc R
C18 C 1.2255(10) 0.7627(10) 0.9008(6) 0.119(3) Uani 1 1 d .
H18 H 1.2782 0.7263 0.9425 0.143 Uiso 1 1 calc R
C19 C 1.1620(12) 0.8716(12) 0.9027(7) 0.138(5) Uani 1 1 d .
H19 H 1.1703 0.9099 0.9464 0.165 Uiso 1 1 calc R
C20 C 1.0862(9) 0.9258(8) 0.8415(6) 0.104(3) Uani 1 1 d .
H20 H 1.0450 1.0011 0.8428 0.124 Uiso 1 1 calc R
C21 C 1.0692(7) 0.8703(6) 0.7767(5) 0.080(2) Uani 1 1 d .
H21 H 1.0147 0.9080 0.7366 0.096 Uiso 1 1 calc R
C22 C 1.2388(4) 0.5498(4) 0.6931(3) 0.0465(10) Uani 1 1 d .
C23 C 1.3525(5) 0.5494(5) 0.6633(4) 0.0658(15) Uani 1 1 d .
H23 H 1.3602 0.6153 0.6458 0.079 Uiso 1 1 calc R
C24 C 1.4553(5) 0.4541(6) 0.6586(5) 0.0771(18) Uani 1 1 d .
H24 H 1.5311 0.4558 0.6377 0.092 Uiso 1 1 calc R
C25 C 1.4447(5) 0.3567(5) 0.6850(4) 0.0695(16) Uani 1 1 d .
H25 H 1.5138 0.2923 0.6833 0.083 Uiso 1 1 calc R
C26 C 1.3337(5) 0.3538(4) 0.7138(4) 0.0585(13) Uani 1 1 d .
H26 H 1.3267 0.2876 0.7308 0.070 Uiso 1 1 calc R
C27 C 1.2295(5) 0.4517(4) 0.7176(3) 0.0487(11) Uani 1 1 d .
H27 H 1.1536 0.4497 0.7369 0.058 Uiso 1 1 calc R
C28 C 1.1410(4) 0.7362(4) 0.5790(3) 0.0486(11) Uani 1 1 d .
C29 C 1.1253(5) 0.8444(5) 0.5579(4) 0.0663(15) Uani 1 1 d .
H29 H 1.1015 0.8929 0.6032 0.080 Uiso 1 1 calc R
C30 C 1.1457(6) 0.8795(6) 0.4677(5) 0.084(2) Uani 1 1 d .
H30 H 1.1341 0.9521 0.4534 0.101 Uiso 1 1 calc R
C31 C 1.1819(6) 0.8102(7) 0.4017(5) 0.085(2) Uani 1 1 d .
H31 H 1.1943 0.8355 0.3423 0.102 Uiso 1 1 calc R
C32 C 1.2009(6) 0.7015(7) 0.4209(4) 0.081(2) Uani 1 1 d .
H32 H 1.2274 0.6533 0.3752 0.097 Uiso 1 1 calc R
C33 C 1.1795(6) 0.6663(5) 0.5099(4) 0.0668(15) Uani 1 1 d .
H33 H 1.1914 0.5936 0.5234 0.080 Uiso 1 1 calc R
C34 C 0.6491(4) 0.7020(4) 0.8790(3) 0.0488(11) Uani 1 1 d .
C35 C 0.5729(5) 0.8119(5) 0.8840(4) 0.0589(13) Uani 1 1 d .
H35 H 0.5562 0.8561 0.8318 0.071 Uiso 1 1 calc R
C36 C 0.5223(6) 0.8549(6) 0.9671(5) 0.0772(18) Uani 1 1 d .
H36 H 0.4705 0.9281 0.9705 0.093 Uiso 1 1 calc R
C37 C 0.5477(6) 0.7905(7) 1.0449(5) 0.085(2) Uani 1 1 d .
H37 H 0.5122 0.8202 1.1005 0.102 Uiso 1 1 calc R
C38 C 0.6244(6) 0.6840(7) 1.0408(4) 0.0758(18) Uani 1 1 d .
H38 H 0.6433 0.6412 1.0934 0.091 Uiso 1 1 calc R
C39 C 0.6745(5) 0.6390(5) 0.9581(3) 0.0616(14) Uani 1 1 d .
H39 H 0.7260 0.5657 0.9557 0.074 Uiso 1 1 calc R
C40 C 0.7457(5) 0.5011(4) 0.7956(3) 0.0483(11) Uani 1 1 d .
C41 C 0.6422(6) 0.4805(5) 0.8198(4) 0.0728(17) Uani 1 1 d .
H41 H 0.5669 0.5387 0.8229 0.087 Uiso 1 1 calc R
C42 C 0.6467(8) 0.3770(7) 0.8393(5) 0.090(2) Uani 1 1 d .
H42 H 0.5754 0.3656 0.8556 0.108 Uiso 1 1 calc R
C43 C 0.7571(8) 0.2900(6) 0.8349(5) 0.083(2) Uani 1 1 d .
H43 H 0.7602 0.2196 0.8485 0.100 Uiso 1 1 calc R
C44 C 0.8620(7) 0.3060(5) 0.8108(5) 0.0761(18) Uani 1 1 d .
H44 H 0.9366 0.2471 0.8075 0.091 Uiso 1 1 calc R
C45 C 0.8561(5) 0.4123(4) 0.7910(4) 0.0578(13) Uani 1 1 d .
H45 H 0.9276 0.4236 0.7745 0.069 Uiso 1 1 calc R
C46 C 0.6256(4) 0.6885(4) 0.6912(3) 0.0477(11) Uani 1 1 d .
C47 C 0.5014(5) 0.7489(4) 0.7099(4) 0.0601(13) Uani 1 1 d .
H47 H 0.4659 0.7686 0.7682 0.072 Uiso 1 1 calc R
C48 C 0.4306(6) 0.7798(5) 0.6415(5) 0.0732(17) Uani 1 1 d .
H48 H 0.3479 0.8214 0.6546 0.088 Uiso 1 1 calc R
C49 C 0.4790(7) 0.7508(6) 0.5553(5) 0.083(2) Uani 1 1 d .
H49 H 0.4301 0.7731 0.5102 0.099 Uiso 1 1 calc R
C50 C 0.6007(7) 0.6885(7) 0.5359(4) 0.080(2) Uani 1 1 d .
H50 H 0.6347 0.6671 0.4778 0.096 Uiso 1 1 calc R
C51 C 0.6729(6) 0.6575(5) 0.6040(4) 0.0637(14) Uani 1 1 d .
H51 H 0.7552 0.6148 0.5906 0.076 Uiso 1 1 calc R

loop_
_atom_site_aniso_label
_atom_site_aniso_U_11
_atom_site_aniso_U_22
_atom_site_aniso_U_33
_atom_site_aniso_U_23
_atom_site_aniso_U_13
_atom_site_aniso_U_12
Ru1 0.0406(2) 0.0182(2) 0.0396(2) -0.00698(14) 0.00196(15) -0.00393(15)
S1 0.0606(7) 0.0247(5) 0.0428(6) -0.0050(4) -0.0042(5) -0.0061(5)
P1 0.0412(6) 0.0239(5) 0.0498(6) -0.0089(4) 0.0024(5) -0.0071(5)
P2 0.0407(6) 0.0252(5) 0.0437(6) -0.0074(4) 0.0014(5) -0.0078(5)
O1 0.091(3) 0.0272(18) 0.059(2) -0.0200(15) -0.0123(19) 0.0045(18)
O2 0.082(3) 0.034(2) 0.073(2) -0.0212(17) -0.004(2) 0.0190(19)
O3 0.067(2) 0.0224(16) 0.059(2) -0.0083(14) -0.0073(16) 0.0109(15)
O4 0.093(3) 0.044(2) 0.0490(19) -0.0054(16) -0.0134(18) -0.003(2)
N1 0.041(2) 0.0216(17) 0.0417(18) -0.0074(14) 0.0017(15) -0.0054(15)
N2 0.056(2) 0.030(2) 0.045(2) -0.0058(16) -0.0030(17) -0.0075(18)
N3 0.079(3) 0.041(2) 0.045(2) -0.0054(18) -0.013(2) -0.009(2)
C1 0.041(2) 0.025(2) 0.040(2) -0.0027(17) -0.0023(17) 0.0003(18)
C2 0.052(3) 0.034(2) 0.045(2) -0.0046(18) -0.0009(19) -0.014(2)
C3 0.051(3) 0.023(2) 0.047(2) -0.0088(17) 0.0055(19) -0.0087(19)
C4 0.049(3) 0.0177(19) 0.049(2) -0.0087(16) 0.0063(19) -0.0073(18)
C5 0.037(2) 0.0183(18) 0.045(2) -0.0057(16) -0.0004(16) -0.0040(16)
C6 0.046(2) 0.0194(19) 0.050(2) -0.0095(17) -0.0002(19) -0.0028(18)
C7 0.057(3) 0.022(2) 0.050(3) -0.0008(18) -0.002(2) 0.002(2)
C8 0.064(3) 0.030(2) 0.050(3) -0.0086(19) -0.002(2) 0.001(2)
C9 0.071(3) 0.035(3) 0.047(3) -0.003(2) -0.009(2) -0.011(2)
C10 0.062(3) 0.027(2) 0.057(3) 0.001(2) -0.011(2) 0.000(2)
C11 0.050(3) 0.021(2) 0.051(2) -0.0049(17) 0.001(2) -0.0011(19)
C12 0.055(3) 0.025(2) 0.057(3) -0.0099(19) 0.003(2) -0.001(2)
C13 0.086(4) 0.025(2) 0.059(3) -0.016(2) -0.001(3) -0.003(2)
C14 0.097(5) 0.057(4) 0.055(3) -0.018(3) -0.017(3) -0.008(3)
C15 0.099(5) 0.056(4) 0.072(4) -0.001(3) -0.035(4) 0.005(3)
C16 0.064(3) 0.051(3) 0.061(3) -0.019(2) 0.008(3) -0.032(3)
C17 0.107(6) 0.084(5) 0.069(4) -0.013(3) -0.016(4) -0.042(5)
C18 0.141(8) 0.149(10) 0.091(5) -0.032(6) -0.033(5) -0.067(8)
C19 0.173(11) 0.180(13) 0.110(7) -0.079(8) 0.013(7) -0.114(11)
C20 0.122(7) 0.087(6) 0.115(6) -0.060(5) 0.029(5) -0.057(6)
C21 0.083(5) 0.060(4) 0.100(5) -0.041(3) 0.020(4) -0.037(4)
C22 0.042(3) 0.029(2) 0.058(3) -0.0100(19) -0.004(2) -0.0023(19)
C23 0.053(3) 0.035(3) 0.099(4) -0.007(3) -0.002(3) -0.010(2)
C24 0.046(3) 0.057(4) 0.116(5) -0.014(4) -0.014(3) -0.005(3)
C25 0.054(3) 0.045(3) 0.090(4) -0.015(3) -0.026(3) 0.009(3)
C26 0.066(4) 0.032(3) 0.063(3) -0.007(2) -0.009(3) -0.005(2)
C27 0.052(3) 0.030(2) 0.054(3) -0.0091(19) -0.006(2) -0.006(2)
C28 0.037(2) 0.044(3) 0.055(3) -0.003(2) 0.0026(19) -0.010(2)
C29 0.066(4) 0.045(3) 0.076(4) 0.007(3) -0.002(3) -0.015(3)
C30 0.084(5) 0.068(5) 0.091(5) 0.025(4) -0.011(4) -0.031(4)
C31 0.081(5) 0.100(6) 0.069(4) 0.017(4) -0.001(3) -0.039(4)
C32 0.077(4) 0.099(6) 0.054(3) -0.010(3) 0.010(3) -0.030(4)
C33 0.073(4) 0.059(4) 0.060(3) -0.009(3) 0.007(3) -0.023(3)
C34 0.045(3) 0.046(3) 0.048(2) -0.014(2) 0.008(2) -0.014(2)
C35 0.051(3) 0.045(3) 0.070(3) -0.024(2) 0.008(2) -0.010(2)
C36 0.062(4) 0.061(4) 0.095(5) -0.042(4) 0.019(3) -0.013(3)
C37 0.074(4) 0.101(6) 0.071(4) -0.042(4) 0.024(3) -0.029(4)
C38 0.076(4) 0.099(6) 0.047(3) -0.011(3) 0.012(3) -0.036(4)
C39 0.057(3) 0.063(4) 0.056(3) -0.010(3) 0.004(2) -0.018(3)
C40 0.065(3) 0.031(2) 0.050(3) -0.0016(19) -0.010(2) -0.019(2)
C41 0.068(4) 0.046(3) 0.103(5) 0.002(3) -0.005(3) -0.025(3)
C42 0.108(6) 0.077(5) 0.108(5) 0.013(4) -0.016(4) -0.065(5)
C43 0.129(6) 0.045(4) 0.091(4) 0.014(3) -0.038(4) -0.046(4)
C44 0.103(5) 0.038(3) 0.092(4) 0.004(3) -0.032(4) -0.028(3)
C45 0.075(4) 0.029(3) 0.069(3) -0.001(2) -0.014(3) -0.020(3)
C46 0.049(3) 0.036(3) 0.058(3) 0.000(2) -0.010(2) -0.016(2)
C47 0.051(3) 0.039(3) 0.087(4) -0.008(3) -0.013(3) -0.012(2)
C48 0.060(4) 0.040(3) 0.118(5) 0.001(3) -0.032(4) -0.012(3)
C49 0.102(6) 0.082(5) 0.088(5) 0.025(4) -0.050(4) -0.054(5)
C50 0.091(5) 0.105(6) 0.061(3) 0.008(3) -0.024(3) -0.055(5)
C51 0.065(4) 0.070(4) 0.059(3) -0.005(3) -0.011(3) -0.029(3)

loop_
_atom_type_symbol
_atom_type_description
_atom_type_scat_dispersion_real
_atom_type_scat_dispersion_imag
_atom_type_scat_source
C C 0.0033 0.0016 'International Tables Vol C Tables 4.2.6.8 and 6.1.1.4'
H H 0.0000 0.0000 'International Tables Vol C Tables 4.2.6.8 and 6.1.1.4'
N N 0.0061 0.0033 'International Tables Vol C Tables 4.2.6.8 and 6.1.1.4'
O O 0.0106 0.0060 'International Tables Vol C Tables 4.2.6.8 and 6.1.1.4'
P P 0.1023 0.0942 'International Tables Vol C Tables 4.2.6.8 and 6.1.1.4'
Ru Ru -1.2594 0.8363 'International Tables Vol C Tables 4.2.6.8 and 6.1.1.4'
S S 0.1246 0.1234 'International Tables Vol C Tables 4.2.6.8 and 6.1.1.4'

loop_
_geom_angle_atom_site_label_1
_geom_angle_atom_site_label_2
_geom_angle_atom_site_label_3
_geom_angle
P1 Ru1 S1 85.02(4)
P1 Ru1 P2 172.32(4)
P2 Ru1 S1 88.34(4)
N1 Ru1 S1 78.92(10)
N1 Ru1 P1 93.29(10)
N1 Ru1 P2 89.21(10)
C1 Ru1 S1 103.14(13)
C1 Ru1 P1 88.29(14)
C1 Ru1 P2 89.47(14)
C1 Ru1 N1 177.51(16)
C1 Ru1 C5 99.79(17)
C5 Ru1 S1 157.02(12)
C5 Ru1 P1 97.15(11)
C5 Ru1 P2 90.46(11)
C5 Ru1 N1 78.11(15)
C2 S1 Ru1 95.95(16)
C16 P1 Ru1 113.42(17)
C16 P1 C22 103.5(3)
C16 P1 C28 107.8(2)
C22 P1 Ru1 116.26(15)
C28 P1 Ru1 114.88(16)
C28 P1 C22 99.5(2)
C34 P2 Ru1 112.58(16)
C34 P2 C40 101.0(2)
C40 P2 Ru1 117.86(17)
C46 P2 Ru1 115.91(15)
C46 P2 C34 107.9(2)
C46 P2 C40 99.9(2)
C11 O3 C12 121.4(4)
C9 O4 C15 118.3(5)
N2 N1 Ru1 125.6(3)
C3 N1 Ru1 118.4(3)
C3 N1 N2 116.0(4)
C2 N2 N1 113.2(4)
C2 N3 C14 121.1(5)
O1 C1 Ru1 178.8(4)
N2 C2 S1 126.3(4)
N2 C2 N3 116.9(4)
N3 C2 S1 116.8(4)
N1 C3 C4 113.3(4)
N1 C3 C13 121.0(4)
C4 C3 C13 125.6(4)
C5 C4 C3 116.9(4)
C5 C4 C12 123.1(4)
C12 C4 C3 119.7(4)
C4 C5 Ru1 112.6(3)
C4 C5 C6 115.1(4)
C6 C5 Ru1 132.2(3)
C7 C6 C5 125.4(4)
C11 C6 C5 120.1(4)
C11 C6 C7 114.5(4)
C8 C7 C6 122.6(4)
C7 C8 C9 120.7(5)
O4 C9 C8 115.9(5)
O4 C9 C10 124.1(5)
C10 C9 C8 120.0(5)
C9 C10 C11 118.0(4)
O3 C11 C6 121.4(4)
O3 C11 C10 114.5(4)
C10 C11 C6 124.1(4)
O2 C12 O3 115.2(5)
O2 C12 C4 127.4(5)
O3 C12 C4 117.4(4)
C17 C16 P1 120.5(5)
C21 C16 P1 121.0(6)
C21 C16 C17 118.2(6)
C16 C17 C18 120.8(8)
C19 C18 C17 119.5(10)
C18 C19 C20 120.7(9)
C19 C20 C21 121.0(9)
C16 C21 C20 119.7(9)
C23 C22 P1 118.3(4)
C27 C22 P1 123.6(4)
C27 C22 C23 118.1(4)
C22 C23 C24 121.8(5)
C25 C24 C23 119.4(6)
C26 C25 C24 120.4(5)
C25 C26 C27 119.6(5)
C22 C27 C26 120.7(5)
C29 C28 P1 123.7(4)
C33 C28 P1 117.8(4)
C33 C28 C29 118.4(5)
C28 C29 C30 119.3(6)
C31 C30 C29 121.1(7)
C30 C31 C32 120.8(6)
C31 C32 C33 118.4(7)
C28 C33 C32 121.9(6)
C35 C34 P2 121.9(4)
C39 C34 P2 118.8(4)
C39 C34 C35 118.7(5)
C36 C35 C34 119.6(6)
C37 C36 C35 120.7(6)
C38 C37 C36 120.1(6)
C37 C38 C39 119.9(6)
C38 C39 C34 120.8(6)
C41 C40 P2 119.3(4)
C41 C40 C45 117.4(5)
C45 C40 P2 123.3(4)
C42 C41 C40 122.0(6)
C41 C42 C43 119.8(6)
C44 C43 C42 120.5(6)
C43 C44 C45 119.2(7)
C40 C45 C44 121.2(6)
C47 C46 P2 125.6(4)
C51 C46 P2 116.7(4)
C51 C46 C47 117.7(5)
C48 C47 C46 119.9(6)
C49 C48 C47 121.7(6)
C48 C49 C50 119.3(6)
C49 C50 C51 119.5(6)
C46 C51 C50 121.8(6)

loop_
_geom_bond_atom_site_label_1
_geom_bond_atom_site_label_2
_geom_bond_distance
Ru1 S1 2.4475(12)
Ru1 P1 2.3652(12)
Ru1 P2 2.3827(11)
Ru1 N1 2.084(3)
Ru1 C1 1.853(4)
Ru1 C5 2.077(4)
S1 C2 1.753(5)
P1 C16 1.831(5)
P1 C22 1.850(5)
P1 C28 1.841(5)
P2 C34 1.825(5)
P2 C40 1.840(5)
P2 C46 1.819(5)
O1 C1 1.151(5)
O2 C12 1.214(6)
O3 C11 1.369(5)
O3 C12 1.374(6)
O4 C9 1.372(6)
O4 C15 1.405(7)
N1 N2 1.387(5)
N1 C3 1.311(6)
N2 C2 1.306(6)
N3 C2 1.338(6)
N3 C14 1.448(7)
C3 C4 1.461(6)
C3 C13 1.498(6)
C4 C5 1.406(6)
C4 C12 1.433(6)
C5 C6 1.443(6)
C6 C7 1.407(6)
C6 C11 1.394(6)
C7 C8 1.361(7)
C8 C9 1.378(7)
C9 C10 1.376(7)
C10 C11 1.394(7)
C16 C17 1.394(9)
C16 C21 1.382(9)
C17 C18 1.401(11)
C18 C19 1.351(16)
C19 C20 1.356(15)
C20 C21 1.396(10)
C22 C23 1.377(7)
C22 C27 1.370(7)
C23 C24 1.378(8)
C24 C25 1.372(9)
C25 C26 1.360(8)
C26 C27 1.407(7)
C28 C29 1.392(7)
C28 C33 1.381(8)
C29 C30 1.401(8)
C30 C31 1.342(10)
C31 C32 1.385(11)
C32 C33 1.388(8)
C34 C35 1.392(7)
C34 C39 1.386(8)
C35 C36 1.381(8)
C36 C37 1.377(11)
C37 C38 1.357(10)
C38 C39 1.385(8)
C40 C41 1.378(8)
C40 C45 1.387(7)
C41 C42 1.367(9)
C42 C43 1.375(11)
C43 C44 1.362(10)
C44 C45 1.399(7)
C46 C47 1.391(7)
C46 C51 1.385(7)
C47 C48 1.385(8)
C48 C49 1.367(9)
C49 C50 1.371(10)
C50 C51 1.392(8)
